data_7125768
loop_
_publ_author_name
'Liu, Xiaobing'
'Zhou, Yao'
'Song, Qiuling'

_publ_section_title
;
 Metal-free cyclization of unsaturated hydrazones for the divergent
 assembly of pyrazolones and pyrazolines.
;
_journal_issue 61
_journal_name_full 'Chemical communications (Cambridge, England)'
_journal_page_first 8943
_journal_page_last 8946
_journal_paper_doi 10.1039/c9cc04039k
_journal_volume 55
_journal_year 2019
_chemical_absolute_configuration unk
_chemical_formula_moiety 'C18 H19 Cl N2'
_chemical_formula_sum 'C18 H19 Cl N2'
_chemical_formula_weight 298.80
_space_group_crystal_system orthorhombic
_space_group_IT_number 19
_space_group_name_Hall 'P 2ac 2ab'
_space_group_name_H-M_alt 'P 21 21 21'
_atom_sites_solution_hydrogens geom
_atom_sites_solution_primary direct
_audit_block_doi 10.5517/ccdc.csd.cc22bkww
_audit_creation_date 2019-03-12
_audit_creation_method
;
Olex2 1.2
(compiled 2018.05.29 svn.r3508 for OlexSys, GUI svn.r5506)
;
_audit_update_record
;
2019-05-17 deposited with the CCDC.	2019-07-01 downloaded from the CCDC.
;
_cell_angle_alpha 90
_cell_angle_beta 90
_cell_angle_gamma 90
_cell_formula_units_Z 4
_cell_length_a 8.2526(9)
_cell_length_b 9.1103(10)
_cell_length_c 21.0646(18)
_cell_measurement_reflns_used 1234
_cell_measurement_temperature 293(2)
_cell_measurement_theta_max 22.5310
_cell_measurement_theta_min 4.4140
_cell_volume 1583.7(3)
_computing_cell_refinement 'CrysAlisPro 1.171.38.41 (Rigaku OD, 2015)'
_computing_data_collection 'CrysAlisPro 1.171.38.41 (Rigaku OD, 2015)'
_computing_data_reduction 'CrysAlisPro 1.171.38.41 (Rigaku OD, 2015)'
_computing_molecular_graphics 'Olex2 (Dolomanov et al., 2009)'
_computing_publication_material 'Olex2 (Dolomanov et al., 2009)'
_computing_structure_refinement 'ShelXL (Sheldrick, 2015)'
_computing_structure_solution 'ShelXT (Sheldrick, 2008)'
_diffrn_ambient_temperature 293(2)
_diffrn_detector 'CCD plate'
_diffrn_detector_area_resol_mean 8.0606
_diffrn_detector_type Eos
_diffrn_measured_fraction_theta_full 0.996
_diffrn_measured_fraction_theta_max 0.878
_diffrn_measurement_details
;
List of Runs (angles in degrees, time in seconds):

  # Type    Start    End  Width  t~exp~   \w     \q     \k     \f   Frames
#--------------------------------------------------------------------------
  1  \w    -38.00  21.00   1.00    6.00    --   15.49 -57.00-180.00   59
  2  \w     -8.00  18.00   1.00    6.00    --  -16.28 -99.00-180.00   26
  3  \w    -82.00 -15.00   1.00    6.00    --  -16.28 -57.00 120.00   67
;
_diffrn_measurement_device 'four-circle diffractometer'
_diffrn_measurement_device_type 'Xcalibur, Eos, Gemini'
_diffrn_measurement_method '\w scans'
_diffrn_orient_matrix_type 'CrysAlisPro convention (1999,Acta A55,543-557)'
_diffrn_orient_matrix_UB_11 -0.0661480000
_diffrn_orient_matrix_UB_12 -0.0496509000
_diffrn_orient_matrix_UB_13 -0.0006603000
_diffrn_orient_matrix_UB_21 -0.0545511000
_diffrn_orient_matrix_UB_22 0.0599405000
_diffrn_orient_matrix_UB_23 -0.0023798000
_diffrn_orient_matrix_UB_31 0.0052144000
_diffrn_orient_matrix_UB_32 -0.0032425000
_diffrn_orient_matrix_UB_33 -0.0335823000
_diffrn_radiation_monochromator graphite
_diffrn_radiation_probe x-ray
_diffrn_radiation_type MoK\a
_diffrn_radiation_wavelength 0.71073
_diffrn_reflns_av_R_equivalents 0.0277
_diffrn_reflns_av_unetI/netI 0.0696
_diffrn_reflns_Laue_measured_fraction_full 0.996
_diffrn_reflns_Laue_measured_fraction_max 0.878
_diffrn_reflns_limit_h_max 11
_diffrn_reflns_limit_h_min -9
_diffrn_reflns_limit_k_max 11
_diffrn_reflns_limit_k_min -12
_diffrn_reflns_limit_l_max 28
_diffrn_reflns_limit_l_min -24
_diffrn_reflns_number 5349
_diffrn_reflns_point_group_measured_fraction_full 0.940
_diffrn_reflns_point_group_measured_fraction_max 0.783
_diffrn_reflns_theta_full 25.242
_diffrn_reflns_theta_max 29.259
_diffrn_reflns_theta_min 3.469
_diffrn_source 'fine-focus sealed X-ray tube'
_diffrn_source_type 'Enhance (Mo) X-ray Source'
_exptl_absorpt_coefficient_mu 0.236
_exptl_absorpt_correction_T_max 1.00000
_exptl_absorpt_correction_T_min 0.95110
_exptl_absorpt_correction_type multi-scan
_exptl_absorpt_process_details
;
CrysAlisPro 1.171.38.41 (Rigaku Oxford Diffraction, 2015)
Empirical absorption correction using spherical harmonics,
 implemented in SCALE3 ABSPACK scaling algorithm.
;
_exptl_crystal_colour colourless
_exptl_crystal_colour_primary colourless
_exptl_crystal_density_diffrn 1.253
_exptl_crystal_description block
_exptl_crystal_F_000 632
_exptl_crystal_size_max 0.12
_exptl_crystal_size_mid 0.11
_exptl_crystal_size_min 0.1
_refine_diff_density_max 0.258
_refine_diff_density_min -0.236
_refine_diff_density_rms 0.037
_refine_ls_abs_structure_details
;
 Flack x determined using 547 quotients [(I+)-(I-)]/[(I+)+(I-)]
 (Parsons, Flack and Wagner, Acta Cryst. B69 (2013) 249-259).
;
_refine_ls_abs_structure_Flack 0.52(6)
_refine_ls_extinction_method none
_refine_ls_goodness_of_fit_ref 1.010
_refine_ls_hydrogen_treatment constr
_refine_ls_matrix_type full
_refine_ls_number_parameters 193
_refine_ls_number_reflns 3381
_refine_ls_number_restraints 0
_refine_ls_restrained_S_all 1.010
_refine_ls_R_factor_all 0.1048
_refine_ls_R_factor_gt 0.0608
_refine_ls_shift/su_max 0.001
_refine_ls_shift/su_mean 0.000
_refine_ls_structure_factor_coef Fsqd
_refine_ls_weighting_details 'w=1/[\s^2^(Fo^2^)+(0.0328P)^2^+0.0932P] where P=(Fo^2^+2Fc^2^)/3'
_refine_ls_weighting_scheme calc
_refine_ls_wR_factor_gt 0.0919
_refine_ls_wR_factor_ref 0.1062
_reflns_Friedel_coverage 0.557
_reflns_Friedel_fraction_full 0.861
_reflns_Friedel_fraction_max 0.655
_reflns_number_gt 2179
_reflns_number_total 3381
_reflns_threshold_expression 'I > 2\s(I)'
_cod_data_source_file c9cc04039k2.cif
_cod_data_source_block exp_6464
_cod_database_code 7125768
_shelx_shelxl_version_number 2018/3
_shelx_space_group_comment
;
The symmetry employed for this shelxl refinement is uniquely defined
by the following loop, which should always be used as a source of
symmetry information in preference to the above space-group names.
They are only intended as comments.
;
_shelx_estimated_absorpt_t_max 0.977
_shelx_estimated_absorpt_t_min 0.972
_reflns_odcompleteness_completeness 99.42
_reflns_odcompleteness_iscentric 1
_reflns_odcompleteness_theta 26.32
_olex2_refinement_description
;
1. Fixed Uiso
 At 1.2 times of:
  All C(H) groups
 At 1.5 times of:
  All C(H,H,H) groups
2.a Ternary CH refined with riding coordinates:
 C7(H7)
2.b Aromatic/amide H refined with riding coordinates:
 C2(H2), C3(H3), C5(H5), C6(H6), C14(H14), C15(H15), C16(H16), C17(H17),
 C18(H18)
2.c Idealised Me refined as rotating group:
 C8(H8A,H8B,H8C), C10(H10A,H10B,H10C), C11(H11A,H11B,H11C)
;
_olex2_submission_special_instructions 'No special instructions were received'
_oxdiff_exptl_absorpt_empirical_details
;
Empirical correction (ABSPACK) includes:
- Absorption correction using spherical harmonics
- Frame scaling
;
_oxdiff_exptl_absorpt_empirical_full_max 1.044
_oxdiff_exptl_absorpt_empirical_full_min 0.954

loop_
_space_group_symop_operation_xyz
'x, y, z'
'-x+1/2, -y, z+1/2'
'-x, y+1/2, -z+1/2'
'x+1/2, -y+1/2, -z'

loop_
_atom_site_label
_atom_site_type_symbol
_atom_site_fract_x
_atom_site_fract_y
_atom_site_fract_z
_atom_site_U_iso_or_equiv
_atom_site_adp_type
_atom_site_occupancy
_atom_site_site_symmetry_order
_atom_site_calc_flag
_atom_site_refinement_flags_posn
Cl1 Cl 0.45847(16) -0.14897(12) 0.57802(5) 0.0760(4) Uani 1 1 d .
N1 N 0.4657(4) 0.3313(3) 0.38989(12) 0.0437(7) Uani 1 1 d .
N2 N 0.3538(3) 0.3292(3) 0.34114(12) 0.0428(8) Uani 1 1 d .
C1 C 0.4618(4) 0.2195(4) 0.43411(14) 0.0399(8) Uani 1 1 d .
C2 C 0.3730(4) 0.0919(4) 0.42374(16) 0.0453(9) Uani 1 1 d .
H2 H 0.314146 0.081893 0.386336 0.054 Uiso 1 1 calc R
C3 C 0.3706(5) -0.0193(4) 0.46764(16) 0.0500(10) Uani 1 1 d .
H3 H 0.308885 -0.103086 0.460388 0.060 Uiso 1 1 calc R
C4 C 0.4601(5) -0.0060(4) 0.52251(16) 0.0501(10) Uani 1 1 d .
C5 C 0.5488(5) 0.1173(5) 0.53385(16) 0.0566(11) Uani 1 1 d .
H5 H 0.607455 0.125927 0.571365 0.068 Uiso 1 1 calc R
C6 C 0.5520(5) 0.2292(4) 0.49006(16) 0.0516(10) Uani 1 1 d .
H6 H 0.614665 0.312163 0.497767 0.062 Uiso 1 1 calc R
C7 C 0.5308(5) 0.4803(4) 0.39928(15) 0.0438(9) Uani 1 1 d .
H7 H 0.646550 0.474642 0.409410 0.053 Uiso 1 1 calc R
C8 C 0.4423(6) 0.5615(4) 0.45164(15) 0.0616(11) Uani 1 1 d .
H8A H 0.331029 0.574955 0.439733 0.092 Uiso 1 1 calc GR
H8B H 0.492181 0.655444 0.458193 0.092 Uiso 1 1 calc GR
H8C H 0.447695 0.505379 0.490172 0.092 Uiso 1 1 calc GR
C9 C 0.5083(4) 0.5441(4) 0.33163(15) 0.0424(9) Uani 1 1 d .
C10 C 0.4761(6) 0.7092(4) 0.33160(18) 0.0633(13) Uani 1 1 d .
H10A H 0.478274 0.745230 0.288775 0.095 Uiso 1 1 calc GR
H10B H 0.558067 0.758067 0.356085 0.095 Uiso 1 1 calc GR
H10C H 0.371648 0.728214 0.349926 0.095 Uiso 1 1 calc GR
C11 C 0.6594(5) 0.5103(5) 0.29187(16) 0.0591(12) Uani 1 1 d .
H11A H 0.684175 0.407605 0.294844 0.089 Uiso 1 1 calc GR
H11B H 0.749248 0.566590 0.307525 0.089 Uiso 1 1 calc GR
H11C H 0.639303 0.535634 0.248330 0.089 Uiso 1 1 calc GR
C12 C 0.3694(4) 0.4484(4) 0.30881(14) 0.0398(9) Uani 1 1 d .
C13 C 0.2606(4) 0.4726(4) 0.25410(15) 0.0404(9) Uani 1 1 d .
C14 C 0.2976(5) 0.5655(5) 0.20467(16) 0.0566(11) Uani 1 1 d .
H14 H 0.393641 0.618743 0.205920 0.068 Uiso 1 1 calc R
C15 C 0.1955(6) 0.5814(6) 0.15334(18) 0.0680(13) Uani 1 1 d .
H15 H 0.223671 0.643805 0.120202 0.082 Uiso 1 1 calc R
C16 C 0.0540(6) 0.5058(5) 0.15120(18) 0.0663(13) Uani 1 1 d .
H16 H -0.015502 0.517193 0.116793 0.080 Uiso 1 1 calc R
C17 C 0.0133(5) 0.4125(5) 0.19991(17) 0.0648(12) Uani 1 1 d .
H17 H -0.083211 0.359865 0.198203 0.078 Uiso 1 1 calc R
C18 C 0.1152(5) 0.3966(5) 0.25129(16) 0.0542(11) Uani 1 1 d .
H18 H 0.086151 0.334436 0.284389 0.065 Uiso 1 1 calc R

loop_
_atom_site_aniso_label
_atom_site_aniso_U_11
_atom_site_aniso_U_22
_atom_site_aniso_U_33
_atom_site_aniso_U_23
_atom_site_aniso_U_13
_atom_site_aniso_U_12
Cl1 0.1048(9) 0.0607(7) 0.0625(6) 0.0218(6) 0.0145(7) 0.0197(7)
N1 0.0519(18) 0.0398(17) 0.0395(15) 0.0015(14) -0.0122(15) -0.0077(17)
N2 0.0487(18) 0.0429(19) 0.0369(15) -0.0005(15) -0.0029(14) -0.0045(17)
C1 0.045(2) 0.039(2) 0.0352(18) -0.0008(15) -0.0006(18) 0.004(2)
C2 0.053(2) 0.042(2) 0.0413(19) -0.0053(19) -0.0023(19) 0.002(2)
C3 0.062(2) 0.036(2) 0.052(2) -0.0038(19) 0.008(2) 0.003(2)
C4 0.066(2) 0.043(2) 0.0416(18) 0.0075(18) 0.009(2) 0.016(2)
C5 0.067(3) 0.057(3) 0.045(2) 0.0028(19) -0.011(2) 0.010(3)
C6 0.060(2) 0.048(2) 0.048(2) 0.0010(18) -0.010(2) -0.008(2)
C7 0.048(2) 0.038(2) 0.0456(18) -0.0009(16) -0.0081(18) -0.008(2)
C8 0.089(3) 0.051(3) 0.0442(19) -0.0066(18) -0.001(2) -0.003(3)
C9 0.050(2) 0.037(2) 0.0394(17) 0.0000(16) 0.0000(18) -0.0087(19)
C10 0.091(3) 0.039(2) 0.060(2) 0.0012(18) -0.011(3) -0.008(2)
C11 0.054(3) 0.073(3) 0.051(2) 0.002(2) -0.002(2) -0.012(3)
C12 0.040(2) 0.042(2) 0.0367(18) -0.0012(17) 0.0019(17) -0.002(2)
C13 0.044(2) 0.042(2) 0.0349(18) -0.0051(18) -0.0009(17) 0.002(2)
C14 0.058(3) 0.064(3) 0.048(2) 0.011(2) -0.005(2) -0.006(2)
C15 0.066(3) 0.088(4) 0.050(2) 0.018(2) 0.000(2) 0.005(3)
C16 0.058(3) 0.097(4) 0.044(2) 0.000(2) -0.007(2) 0.011(3)
C17 0.043(2) 0.094(4) 0.057(2) -0.010(2) -0.004(2) -0.005(3)
C18 0.047(2) 0.071(3) 0.044(2) -0.005(2) 0.002(2) -0.002(2)

loop_
_atom_type_symbol
_atom_type_description
_atom_type_scat_dispersion_real
_atom_type_scat_dispersion_imag
_atom_type_scat_source
C C 0.0033 0.0016 'International Tables Vol C Tables 4.2.6.8 and 6.1.1.4'
H H 0.0000 0.0000 'International Tables Vol C Tables 4.2.6.8 and 6.1.1.4'
Cl Cl 0.1484 0.1585 'International Tables Vol C Tables 4.2.6.8 and 6.1.1.4'
N N 0.0061 0.0033 'International Tables Vol C Tables 4.2.6.8 and 6.1.1.4'

loop_
_geom_angle_atom_site_label_1
_geom_angle_atom_site_label_2
_geom_angle_atom_site_label_3
_geom_angle
N2 N1 C7 110.9(3)
C1 N1 N2 118.4(3)
C1 N1 C7 126.7(3)
C12 N2 N1 108.3(3)
N1 C1 C2 121.5(3)
N1 C1 C6 120.7(3)
C2 C1 C6 117.8(3)
C1 C2 H2 119.4
C3 C2 C1 121.3(3)
C3 C2 H2 119.4
C2 C3 H3 120.2
C2 C3 C4 119.5(4)
C4 C3 H3 120.2
C3 C4 Cl1 119.4(3)
C5 C4 Cl1 120.1(3)
C5 C4 C3 120.5(3)
C4 C5 H5 119.9
C4 C5 C6 120.3(3)
C6 C5 H5 119.9
C1 C6 H6 119.7
C5 C6 C1 120.6(4)
C5 C6 H6 119.7
N1 C7 H7 109.7
N1 C7 C8 111.8(3)
N1 C7 C9 100.3(2)
C8 C7 H7 109.7
C8 C7 C9 115.3(3)
C9 C7 H7 109.7
C7 C8 H8A 109.5
C7 C8 H8B 109.5
C7 C8 H8C 109.5
H8A C8 H8B 109.5
H8A C8 H8C 109.5
H8B C8 H8C 109.5
C10 C9 C7 113.0(3)
C10 C9 C11 109.8(3)
C11 C9 C7 109.2(3)
C12 C9 C7 99.5(3)
C12 C9 C10 115.7(3)
C12 C9 C11 109.0(3)
C9 C10 H10A 109.5
C9 C10 H10B 109.5
C9 C10 H10C 109.5
H10A C10 H10B 109.5
H10A C10 H10C 109.5
H10B C10 H10C 109.5
C9 C11 H11A 109.5
C9 C11 H11B 109.5
C9 C11 H11C 109.5
H11A C11 H11B 109.5
H11A C11 H11C 109.5
H11B C11 H11C 109.5
N2 C12 C9 113.1(3)
N2 C12 C13 118.5(3)
C13 C12 C9 128.3(3)
C14 C13 C12 123.2(3)
C14 C13 C18 117.8(3)
C18 C13 C12 119.0(3)
C13 C14 H14 119.2
C13 C14 C15 121.5(4)
C15 C14 H14 119.2
C14 C15 H15 120.0
C16 C15 C14 119.9(4)
C16 C15 H15 120.0
C15 C16 H16 120.0
C15 C16 C17 120.0(4)
C17 C16 H16 120.0
C16 C17 H17 119.9
C16 C17 C18 120.1(4)
C18 C17 H17 119.9
C13 C18 H18 119.7
C17 C18 C13 120.6(4)
C17 C18 H18 119.7

loop_
_geom_bond_atom_site_label_1
_geom_bond_atom_site_label_2
_geom_bond_distance
Cl1 C4 1.750(3)
N1 N2 1.381(4)
N1 C1 1.381(4)
N1 C7 1.473(4)
N2 C12 1.288(4)
C1 C2 1.391(5)
C1 C6 1.397(5)
C2 H2 0.9300
C2 C3 1.372(5)
C3 H3 0.9300
C3 C4 1.377(5)
C4 C5 1.362(5)
C5 H5 0.9300
C5 C6 1.375(5)
C6 H6 0.9300
C7 H7 0.9800
C7 C8 1.516(5)
C7 C9 1.550(5)
C8 H8A 0.9600
C8 H8B 0.9600
C8 H8C 0.9600
C9 C10 1.528(5)
C9 C11 1.533(5)
C9 C12 1.518(5)
C10 H10A 0.9600
C10 H10B 0.9600
C10 H10C 0.9600
C11 H11A 0.9600
C11 H11B 0.9600
C11 H11C 0.9600
C12 C13 1.478(5)
C13 C14 1.376(5)
C13 C18 1.387(5)
C14 H14 0.9300
C14 C15 1.378(5)
C15 H15 0.9300
C15 C16 1.357(6)
C16 H16 0.9300
C16 C17 1.374(6)
C17 H17 0.9300
C17 C18 1.378(5)
C18 H18 0.9300
